data_1557938
loop_
_publ_author_name
'Zhai, Yi-Jie'
'Huo, Guang-Ming'
'Zhang, Qiang'
'Li, Ding'
'Wang, Da-Cheng'
'Qi, Jian-Zhao'
'Han, Wen-Bo'
'Gao, Jin-Ming'

_publ_section_title
;
 Phaeosphaones: Tyrosinase Inhibitory Thiodiketopiperazines from an
 Endophytic Phaeosphaeria fuckelii
;
_journal_name_full 'Journal of Natural Products'
_journal_paper_doi 10.1021/acs.jnatprod.0c00046
_journal_year 2020
_chemical_absolute_configuration syn
_chemical_formula_moiety 'C17 H19 N3 O3 S2'
_chemical_formula_sum 'C17 H19 N3 O3 S2'
_chemical_formula_weight 377.47
_space_group_crystal_system monoclinic
_space_group_IT_number 4
_space_group_name_Hall 'P 2yb'
_space_group_name_H-M_alt 'P 1 21 1'
_atom_sites_solution_hydrogens geom
_atom_sites_solution_primary iterative
_audit_creation_date 2019-04-04
_audit_creation_method
;
Olex2 1.2
(compiled 2018.05.29 svn.r3508 for OlexSys, GUI svn.r5506)
;
_cell_angle_alpha 90
_cell_angle_beta 93.931(5)
_cell_angle_gamma 90
_cell_formula_units_Z 2
_cell_length_a 6.2397(5)
_cell_length_b 10.6635(10)
_cell_length_c 12.6809(11)
_cell_measurement_reflns_used 8943
_cell_measurement_temperature 150(2)
_cell_measurement_theta_max 74.802
_cell_measurement_theta_min 3.494
_cell_volume 841.76(13)
_computing_cell_refinement 'SAINT v8.37A (Bruker, 2015)'
_computing_data_reduction 'SAINT v8.37A (Bruker, 2015)'
_computing_molecular_graphics 'Olex2 (Dolomanov et al., 2009)'
_computing_publication_material 'Olex2 (Dolomanov et al., 2009)'
_computing_structure_refinement 'ShelXL (Sheldrick, 2015)'
_computing_structure_solution
;
Superflip (Palatinus & Chapuis, 2007;Palatinus & van der Lee, 2008;
Palatinus et al., 2012)
;
_diffrn_ambient_temperature 150(2)
_diffrn_measured_fraction_theta_full 0.989
_diffrn_measured_fraction_theta_max 0.996
_diffrn_measurement_device_type 'Bruker APEX-II CCD'
_diffrn_measurement_method '\f and \w scans'
_diffrn_radiation_type CuK\a
_diffrn_radiation_wavelength 1.54184
_diffrn_reflns_av_R_equivalents 0.0750
_diffrn_reflns_av_unetI/netI 0.0584
_diffrn_reflns_Laue_measured_fraction_full 0.989
_diffrn_reflns_Laue_measured_fraction_max 0.996
_diffrn_reflns_limit_h_max 7
_diffrn_reflns_limit_h_min -7
_diffrn_reflns_limit_k_max 12
_diffrn_reflns_limit_k_min -12
_diffrn_reflns_limit_l_max 15
_diffrn_reflns_limit_l_min -15
_diffrn_reflns_number 14366
_diffrn_reflns_point_group_measured_fraction_full 0.976
_diffrn_reflns_point_group_measured_fraction_max 0.984
_diffrn_reflns_theta_full 67.684
_diffrn_reflns_theta_max 67.061
_diffrn_reflns_theta_min 3.494
_diffrn_standards_number 0
_exptl_absorpt_coefficient_mu 3.068
_exptl_absorpt_correction_T_max 0.7538
_exptl_absorpt_correction_T_min 0.4076
_exptl_absorpt_correction_type multi-scan
_exptl_absorpt_process_details
'SADABS-2016/2 (Bruker,2016/2) was used for absorption correction. wR2(int) was 0.1536 before and 0.1122 after correction. The Ratio of minimum to maximum transmission is 0.5407. The \l/2 correction factor is Not present.'
_exptl_crystal_colour yellow
_exptl_crystal_colour_primary yellow
_exptl_crystal_density_diffrn 1.489
_exptl_crystal_description block
_exptl_crystal_F_000 396
_exptl_crystal_size_max 0.12
_exptl_crystal_size_mid 0.08
_exptl_crystal_size_min 0.05
_refine_diff_density_max 1.204
_refine_diff_density_min -0.450
_refine_diff_density_rms 0.103
_refine_ls_abs_structure_details
;
 Flack x determined using 1214 quotients [(I+)-(I-)]/[(I+)+(I-)]
 (Parsons and Flack (2004), Acta Cryst. A60, s61).
;
_refine_ls_abs_structure_Flack 0.162(14)
_refine_ls_extinction_method none
_refine_ls_goodness_of_fit_ref 1.062
_refine_ls_hydrogen_treatment constr
_refine_ls_matrix_type full
_refine_ls_number_parameters 230
_refine_ls_number_reflns 2979
_refine_ls_number_restraints 1
_refine_ls_restrained_S_all 1.061
_refine_ls_R_factor_all 0.0623
_refine_ls_R_factor_gt 0.0592
_refine_ls_shift/su_max 0.000
_refine_ls_shift/su_mean 0.000
_refine_ls_structure_factor_coef Fsqd
_refine_ls_weighting_details 'w=1/[\s^2^(Fo^2^)+(0.1076P)^2^+0.6518P] where P=(Fo^2^+2Fc^2^)/3'
_refine_ls_weighting_scheme calc
_refine_ls_wR_factor_gt 0.1538
_refine_ls_wR_factor_ref 0.1568
_reflns_Friedel_coverage 0.865
_reflns_Friedel_fraction_full 0.962
_reflns_Friedel_fraction_max 0.971
_reflns_number_gt 2809
_reflns_number_total 2979
_reflns_threshold_expression 'I > 2\s(I)'
_cod_data_source_file np0c00046_si_002.cif
_cod_data_source_block cu_0403_13_0m
_cod_database_code 1557938
_shelxl_version_number 2013-4
_shelx_space_group_comment
;
The symmetry employed for this shelxl refinement is uniquely defined
by the following loop, which should always be used as a source of
symmetry information in preference to the above space-group names.
They are only intended as comments.
;
_shelx_estimated_absorpt_t_max 0.862
_shelx_estimated_absorpt_t_min 0.710
_olex2_refinement_description
;
1. Fixed Uiso
 At 1.2 times of:
  All C(H) groups, All N(H) groups
 At 1.5 times of:
  All C(H,H,H) groups, All O(H) groups
2.a Ternary CH refined with riding coordinates:
 C5(H5), C12(H12)
2.b Aromatic/amide H refined with riding coordinates:
 N1(H1), N3(H3), C9(H9), C10(H10), C11(H11), C14(H14), C16(H16)
2.c Idealised Me refined as rotating group:
 C13(H13A,H13B,H13C), C15(H15A,H15B,H15C), C17(H17A,H17B,H17C)
2.d Idealised tetrahedral OH refined as rotating group:
 O2(H2)
;
_olex2_submission_special_instructions 'No special instructions were received'

loop_
_space_group_symop_operation_xyz
'x, y, z'
'-x, y+1/2, -z'

loop_
_atom_site_label
_atom_site_type_symbol
_atom_site_fract_x
_atom_site_fract_y
_atom_site_fract_z
_atom_site_U_iso_or_equiv
_atom_site_adp_type
_atom_site_occupancy
_atom_site_site_symmetry_order
_atom_site_calc_flag
_atom_site_refinement_flags_posn
_atom_site_refinement_flags_adp
_atom_site_refinement_flags_occupancy
_atom_site_disorder_assembly
_atom_site_disorder_group
S1 S 0.4867(2) 0.60811(16) 0.74772(11) 0.0242(4) Uani 1 1 d . . . . .
S3 S 0.3935(2) 0.77972(15) 0.80565(13) 0.0295(4) Uani 1 1 d . . . . .
O1 O 0.9706(7) 0.6869(4) 0.6411(3) 0.0272(10) Uani 1 1 d . . . . .
O2 O 0.8543(7) 0.4252(5) 0.8787(3) 0.0287(10) Uani 1 1 d . . . . .
H2 H 0.9735 0.4113 0.9115 0.043 Uiso 1 1 calc GR . . . .
O3 O 0.7857(7) 0.8255(4) 1.0101(3) 0.0286(10) Uani 1 1 d . . . . .
N1 N 0.7984(10) 0.3130(6) 0.5321(4) 0.0330(13) Uani 1 1 d . . . . .
H1 H 0.8345 0.2909 0.4689 0.040 Uiso 1 1 calc R . . . .
N2 N 0.7908(9) 0.8338(5) 0.7329(4) 0.0252(12) Uani 1 1 d . . . . .
N3 N 0.8178(8) 0.6659(5) 0.8964(4) 0.0222(10) Uani 1 1 d . . . . .
H3 H 0.8757 0.6168 0.9463 0.027 Uiso 1 1 calc R . . . .
C1 C 0.6208(10) 0.3298(6) 0.6806(5) 0.0248(13) Uani 1 1 d . . . . .
C2 C 0.7819(9) 0.6179(7) 0.7907(4) 0.0215(12) Uani 1 1 d . . . . .
C3 C 0.6669(9) 0.8565(6) 0.8245(4) 0.0209(12) Uani 1 1 d . . . . .
C4 C 0.8600(9) 0.7150(6) 0.7145(5) 0.0221(12) Uani 1 1 d . . . . .
C5 C 0.8871(9) 0.4880(6) 0.7823(5) 0.0233(13) Uani 1 1 d . . . . .
H5 H 1.0451 0.5004 0.7779 0.028 Uiso 1 1 calc R . . . .
C6 C 0.8053(10) 0.4104(6) 0.6893(5) 0.0245(13) Uani 1 1 d . . . . .
C7 C 0.7654(9) 0.7828(7) 0.9205(4) 0.0236(12) Uani 1 1 d . . . . .
C8 C 0.6207(11) 0.2701(7) 0.5810(5) 0.0290(14) Uani 1 1 d . . . . .
C9 C 0.9087(12) 0.3956(7) 0.5985(5) 0.0332(15) Uani 1 1 d . . . . .
H9 H 1.0383 0.4367 0.5836 0.040 Uiso 1 1 calc R . . . .
C10 C 0.4659(12) 0.1852(7) 0.5456(6) 0.0351(15) Uani 1 1 d . . . . .
H10 H 0.4714 0.1452 0.4788 0.042 Uiso 1 1 calc R . . . .
C11 C 0.4530(10) 0.2999(7) 0.7465(5) 0.0278(14) Uani 1 1 d . . . . .
H11 H 0.4496 0.3363 0.8147 0.033 Uiso 1 1 calc R . . . .
C12 C 0.6334(10) 0.9970(7) 0.8456(5) 0.0263(13) Uani 1 1 d . . . . .
H12 H 0.5741 1.0350 0.7776 0.032 Uiso 1 1 calc R . . . .
C13 C 0.8457(12) 1.0611(7) 0.8742(6) 0.0342(15) Uani 1 1 d . . . . .
H13A H 0.8982 1.0364 0.9458 0.051 Uiso 1 1 calc GR . . . .
H13B H 0.8261 1.1522 0.8714 0.051 Uiso 1 1 calc GR . . . .
H13C H 0.9505 1.0360 0.8240 0.051 Uiso 1 1 calc GR . . . .
C14 C 0.2965(11) 0.2181(7) 0.7101(6) 0.0354(16) Uani 1 1 d . . . . .
H14 H 0.1816 0.1999 0.7531 0.042 Uiso 1 1 calc R . . . .
C15 C 0.4728(12) 1.0244(7) 0.9280(5) 0.0346(16) Uani 1 1 d . . . . .
H15A H 0.3375 0.9808 0.9086 0.052 Uiso 1 1 calc GR . . . .
H15B H 0.4466 1.1149 0.9309 0.052 Uiso 1 1 calc GR . . . .
H15C H 0.5310 0.9950 0.9973 0.052 Uiso 1 1 calc GR . . . .
C16 C 0.3006(12) 0.1601(7) 0.6112(6) 0.0371(16) Uani 1 1 d . . . . .
H16 H 0.1898 0.1032 0.5885 0.045 Uiso 1 1 calc R . . . .
C17 C 0.7764(15) 0.9217(7) 0.6428(5) 0.0408(18) Uani 1 1 d . . . . .
H17A H 0.6252 0.9347 0.6191 0.061 Uiso 1 1 calc GR . . . .
H17B H 0.8534 0.8868 0.5847 0.061 Uiso 1 1 calc GR . . . .
H17C H 0.8411 1.0021 0.6649 0.061 Uiso 1 1 calc GR . . . .

loop_
_atom_site_aniso_label
_atom_site_aniso_U_11
_atom_site_aniso_U_22
_atom_site_aniso_U_33
_atom_site_aniso_U_23
_atom_site_aniso_U_13
_atom_site_aniso_U_12
S1 0.0197(7) 0.0257(7) 0.0275(7) -0.0025(6) 0.0036(5) -0.0020(6)
S3 0.0193(7) 0.0291(8) 0.0404(9) -0.0068(7) 0.0051(6) 0.0002(6)
O1 0.028(2) 0.032(3) 0.022(2) 0.0004(18) 0.0128(17) -0.0014(19)
O2 0.031(2) 0.034(3) 0.021(2) 0.0059(18) 0.0043(17) 0.001(2)
O3 0.032(2) 0.034(3) 0.020(2) -0.0030(18) 0.0054(17) -0.0011(19)
N1 0.045(3) 0.032(3) 0.024(3) -0.003(2) 0.014(2) 0.002(2)
N2 0.024(3) 0.028(3) 0.024(3) 0.004(2) 0.006(2) 0.001(2)
N3 0.024(2) 0.028(3) 0.014(2) 0.000(2) 0.0013(18) 0.002(2)
C1 0.028(3) 0.025(3) 0.022(3) 0.000(2) 0.007(2) 0.003(2)
C2 0.019(2) 0.030(3) 0.016(3) -0.002(2) 0.005(2) -0.002(3)
C3 0.020(3) 0.026(3) 0.018(3) 0.000(2) 0.007(2) -0.005(2)
C4 0.017(3) 0.026(3) 0.023(3) 0.002(2) 0.002(2) 0.000(2)
C5 0.023(3) 0.026(3) 0.022(3) 0.003(2) 0.006(2) 0.003(2)
C6 0.025(3) 0.024(3) 0.025(3) 0.001(2) 0.007(2) 0.005(2)
C7 0.022(3) 0.028(3) 0.021(3) 0.004(3) 0.008(2) 0.000(3)
C8 0.036(3) 0.029(3) 0.022(3) -0.002(3) 0.004(2) 0.004(3)
C9 0.036(4) 0.035(4) 0.030(3) 0.003(3) 0.011(3) 0.003(3)
C10 0.047(4) 0.025(3) 0.033(3) 0.002(3) 0.003(3) 0.002(3)
C11 0.030(3) 0.030(4) 0.024(3) 0.005(3) 0.008(2) 0.005(3)
C12 0.029(3) 0.026(3) 0.025(3) -0.005(3) 0.008(2) 0.001(3)
C13 0.037(4) 0.032(4) 0.034(3) -0.001(3) 0.001(3) -0.008(3)
C14 0.031(3) 0.030(4) 0.046(4) 0.004(3) 0.003(3) 0.001(3)
C15 0.039(4) 0.033(4) 0.033(3) -0.004(3) 0.013(3) 0.008(3)
C16 0.034(4) 0.031(4) 0.045(4) 0.005(3) -0.005(3) -0.003(3)
C17 0.069(5) 0.031(4) 0.025(3) 0.009(3) 0.022(3) 0.007(4)

loop_
_atom_type_symbol
_atom_type_description
_atom_type_scat_dispersion_real
_atom_type_scat_dispersion_imag
_atom_type_scat_source
C C 0.0181 0.0091 'International Tables Vol C Tables 4.2.6.8 and 6.1.1.4'
H H 0.0000 0.0000 'International Tables Vol C Tables 4.2.6.8 and 6.1.1.4'
N N 0.0311 0.0180 'International Tables Vol C Tables 4.2.6.8 and 6.1.1.4'
O O 0.0492 0.0322 'International Tables Vol C Tables 4.2.6.8 and 6.1.1.4'
S S 0.3331 0.5567 'International Tables Vol C Tables 4.2.6.8 and 6.1.1.4'

loop_
_geom_angle_atom_site_label_1
_geom_angle_atom_site_label_2
_geom_angle_atom_site_label_3
_geom_angle
_geom_angle_site_symmetry_1
_geom_angle_site_symmetry_3
_geom_angle_publ_flag
C2 S1 S3 98.1(2) . . ?
C3 S3 S1 98.9(2) . . ?
C9 N1 C8 108.7(5) . . ?
C3 N2 C17 120.2(5) . . ?
C4 N2 C3 118.8(5) . . ?
C4 N2 C17 117.5(5) . . ?
C7 N3 C2 121.5(5) . . ?
C8 C1 C6 106.8(5) . . ?
C8 C1 C11 118.0(6) . . ?
C11 C1 C6 135.2(6) . . ?
N3 C2 S1 112.0(4) . . ?
N3 C2 C4 108.3(5) . . ?
N3 C2 C5 110.1(5) . . ?
C4 C2 S1 101.7(4) . . ?
C4 C2 C5 114.4(5) . . ?
C5 C2 S1 110.0(4) . . ?
N2 C3 S3 110.5(4) . . ?
N2 C3 C7 109.9(5) . . ?
N2 C3 C12 112.7(5) . . ?
C7 C3 S3 100.7(4) . . ?
C12 C3 S3 108.1(4) . . ?
C12 C3 C7 114.2(5) . . ?
O1 C4 N2 123.7(6) . . ?
O1 C4 C2 122.4(6) . . ?
N2 C4 C2 113.9(5) . . ?
O2 C5 C2 106.1(4) . . ?
O2 C5 C6 110.8(5) . . ?
C6 C5 C2 115.2(5) . . ?
C1 C6 C5 128.2(5) . . ?
C9 C6 C1 106.8(6) . . ?
C9 C6 C5 124.8(6) . . ?
O3 C7 N3 123.4(6) . . ?
O3 C7 C3 123.7(6) . . ?
N3 C7 C3 112.8(5) . . ?
N1 C8 C1 107.4(6) . . ?
C10 C8 N1 129.5(6) . . ?
C10 C8 C1 123.0(6) . . ?
C6 C9 N1 110.2(6) . . ?
C8 C10 C16 117.5(7) . . ?
C14 C11 C1 118.9(6) . . ?
C13 C12 C3 110.7(5) . . ?
C13 C12 C15 110.8(6) . . ?
C15 C12 C3 114.1(6) . . ?
C11 C14 C16 121.9(7) . . ?
C10 C16 C14 120.7(7) . . ?

loop_
_geom_bond_atom_site_label_1
_geom_bond_atom_site_label_2
_geom_bond_distance
_geom_bond_site_symmetry_2
_geom_bond_publ_flag
S1 S3 2.070(2) . ?
S1 C2 1.888(6) . ?
S3 C3 1.893(6) . ?
O1 C4 1.234(8) . ?
O2 C5 1.421(7) . ?
O3 C7 1.223(8) . ?
N1 C8 1.385(9) . ?
N1 C9 1.371(10) . ?
N2 C3 1.458(7) . ?
N2 C4 1.363(8) . ?
N2 C17 1.476(9) . ?
N3 C2 1.438(7) . ?
N3 C7 1.330(9) . ?
C1 C6 1.435(9) . ?
C1 C8 1.414(9) . ?
C1 C11 1.420(9) . ?
C2 C4 1.519(9) . ?
C2 C5 1.539(9) . ?
C3 C7 1.541(8) . ?
C3 C12 1.539(9) . ?
C5 C6 1.503(9) . ?
C6 C9 1.366(9) . ?
C8 C10 1.376(10) . ?
C10 C16 1.394(11) . ?
C11 C14 1.366(11) . ?
C12 C13 1.512(10) . ?
C12 C15 1.525(8) . ?
C14 C16 1.400(11) . ?
